data_7222178
loop_
_publ_author_name
'Haeuseler, H.'
'Botova, M.'

_publ_section_title
;
 Zur Kenntnis von Calciumtetrahydrogen-hexaoxo- diperiodattetrahydrat Ca
 H4 I2 O10 * 4(H2 O): Kristallstruktur, Schwingungsspektren und thermische
 Analyse
;
_journal_name_full
;
Zeitschrift fuer Naturforschung, Teil B. Anorganische Chemie, Organische 
Chemie (42,1987-)
;
_journal_page_first 1337
_journal_page_last 1345
_journal_volume 57
_journal_year 2002
_chemical_formula_sum 'Ca H12 I2 O14'
_chemical_name_systematic 'Ca (H4 I2 O10) (H2 O)4'
_space_group_IT_number 15
_symmetry_space_group_name_Hall '-C 2yc'
_symmetry_space_group_name_H-M 'C 1 2/c 1'
_cell_angle_alpha 90
_cell_angle_beta 120.62
_cell_angle_gamma 90
_cell_formula_units_Z 4
_cell_length_a 19.866
_cell_length_b 5.642
_cell_length_c 11.494
_cell_volume 1108.659
_citation_journal_id_ASTM ZNBSEN
_cod_data_source_file Haeuseler_ZNBSEN_2002_1086.cif
_cod_data_source_block H12Ca1I2O14
_cod_original_formula_sum 'H12 Ca1 I2 O14'
_cod_database_code 7222178

loop_
_symmetry_equiv_pos_as_xyz
x,y,z
-x,y,-z+1/2
-x,-y,-z
x,-y,z-1/2
x+1/2,y+1/2,z
-x+1/2,y+1/2,-z+1/2
-x+1/2,-y+1/2,-z
x+1/2,-y+1/2,z-1/2

loop_
_atom_site_label
_atom_site_type_symbol
_atom_site_fract_x
_atom_site_fract_y
_atom_site_fract_z
_atom_site_occupancy
_atom_site_U_iso_or_equiv
H1 H+1 0.25 -0.096 0.6602 1 0.0
H2 H+1 0.1631 0.625 0.4688 1 0.0
O1 O-2 0.084 0.1113 0.4063 1 0.0
O6 O-2 0.0664 0.2451 0.1426 1 0.0
O7 O-2 -0.0256 0.7344 0.3574 1 0.0
O2 O-2 0.1719 0.3145 0.6641 1 0.0
H3 H+1 0.0508 0.2432 0.0679 1 0.0
O5 O-2 0.2129 0.1563 0.3867 1 0.0
H4 H+1 0.1118 0.2236 0.188 1 0.0
Ca1 Ca+2 0 0.416 0.25 1 0.0
H6 H+1 -0.014 0.8516 0.3652 1 0.0
O4 O-2 0.1397 0.5195 0.4297 1 0.0
I1 I+7 0.17871 0.22266 0.51953 1 0.0
H5 H+1 -0.071 0.7227 0.3438 1 0.0
O3 O-2 0.2129 -0.0894 0.5889 1 0.0
